data_4318535
loop_
_publ_author_name
'Jackson S. Wiley'
'D. M. Heinekey'

_publ_contact_author
;
      Heinekey, D. Mike
    Department of Chemistry, BOX 351700
    University of Washington
    Seattle, WA 98195
    USA
;
_publ_contact_author_email heinekey@chem.washington.edu
_publ_section_title
;
 Novel Intramolecular C-H Bond Activation in an Iridium dppm Complex
;
_journal_name_full 'Inorganic Chemistry'
_journal_page_first 4961
_journal_page_last 4966
_journal_paper_doi 10.1021/ic0257367
_journal_volume 41
_journal_year 2002
_chemical_formula_moiety 'C34 H32 B Ir N6 P2 * 1.5 C7H8'
_chemical_formula_sum 'C44.5 H43.5 B Ir N6 P2'
_chemical_formula_weight 927.30
_chemical_name_common Irdppm-1
_chemical_name_systematic Irdppm-1
_space_group_IT_number 2
_symmetry_cell_setting triclinic
_symmetry_space_group_name_Hall '-P 1'
_symmetry_space_group_name_H-M 'P -1'
_atom_sites_solution_hydrogens geom
_atom_sites_solution_primary direct
_atom_sites_solution_secondary difmap
_audit_creation_method SHELXL-97
_cell_angle_alpha 87.1260(10)
_cell_angle_beta 87.8710(10)
_cell_angle_gamma 80.6430(10)
_cell_formula_units_Z 2
_cell_length_a 10.1678(2)
_cell_length_b 10.5260(2)
_cell_length_c 18.9275(3)
_cell_measurement_reflns_used 881
_cell_measurement_temperature 161(2)
_cell_volume 1995.41(6)
_computing_cell_refinement 'HKL SCALEPACK'
_computing_data_collection Collect
_computing_data_reduction DENZO
_computing_molecular_graphics 'maXus, Zortep'
_computing_publication_material 'SHELXL-97 (Sheldrick, 1997)'
_computing_structure_refinement 'SHELXL-97 (Sheldrick, 1997)'
_computing_structure_solution SIR92
_diffrn_ambient_temperature 161(2)
_diffrn_measured_fraction_theta_full 0.955
_diffrn_measured_fraction_theta_max 0.955
_diffrn_measurement_device_type 'Nonius KappaCCD'
_diffrn_measurement_method '\w and \f scans'
_diffrn_radiation_monochromator graphite
_diffrn_radiation_source 'fine-focus sealed tube'
_diffrn_radiation_type MoK\a
_diffrn_radiation_wavelength 0.71070
_diffrn_reflns_av_R_equivalents 0.055
_diffrn_reflns_av_sigmaI/netI 0.0914
_diffrn_reflns_limit_h_max 13
_diffrn_reflns_limit_h_min -13
_diffrn_reflns_limit_k_max 13
_diffrn_reflns_limit_k_min -14
_diffrn_reflns_limit_l_max 25
_diffrn_reflns_limit_l_min -23
_diffrn_reflns_number 58313
_diffrn_reflns_theta_full 28.71
_diffrn_reflns_theta_max 28.71
_diffrn_reflns_theta_min 2.59
_exptl_absorpt_coefficient_mu 3.466
_exptl_absorpt_correction_T_max 0.430
_exptl_absorpt_correction_T_min 0.339
_exptl_absorpt_correction_type 'empirical (SORTAV)'
_exptl_crystal_colour colorless
_exptl_crystal_density_diffrn 1.543
_exptl_crystal_density_method 'not measured'
_exptl_crystal_description prism
_exptl_crystal_F_000 929
_exptl_crystal_size_max 0.31
_exptl_crystal_size_mid 0.25
_exptl_crystal_size_min 0.16
_refine_diff_density_max 2.957
_refine_diff_density_min -2.249
_refine_diff_density_rms 0.193
_refine_ls_extinction_method none
_refine_ls_goodness_of_fit_ref 1.033
_refine_ls_hydrogen_treatment 'H atoms riding'
_refine_ls_matrix_type full
_refine_ls_number_parameters 486
_refine_ls_number_reflns 9872
_refine_ls_number_restraints 0
_refine_ls_restrained_S_all 1.033
_refine_ls_R_factor_all 0.0505
_refine_ls_R_factor_gt 0.0405
_refine_ls_shift/su_max 0.094
_refine_ls_shift/su_mean 0.002
_refine_ls_structure_factor_coef Fsqd
_refine_ls_weighting_details 'w=1/[\s^2^(Fo^2^)+(0.0334P)^2^+4.4314P] where P=(Fo^2^+2Fc^2^)/3'
_refine_ls_weighting_scheme calc
_refine_ls_wR_factor_gt 0.1017
_refine_ls_wR_factor_ref 0.1157
_reflns_number_gt 8370
_reflns_number_total 9872
_reflns_threshold_expression >2sigma(I)
_cod_data_source_file ic0257367_si_1.cif
_cod_data_source_block compound1
_cod_depositor_comments
;
The following automatic conversions were performed:

'_refine_ls_weighting_scheme' value 'calc
w=1/[\s^2^(Fo^2^)+(0.0334P)^2^+4.4314P] where P=(Fo^2^+2Fc^2^)/3' was
changed to 'calc'. New tag '_refine_ls_weighting_details' was
created. The value of the new tag was set to
'w=1/[\s^2^(Fo^2^)+(0.0334P)^2^+4.4314P] where P=(Fo^2^+2Fc^2^)/3'.

Automatic conversion script
Id: cif_fix_values 3143 2015-03-26 13:38:13Z robertas 

The following automatic conversions were performed:
data name '_publ_contact_email' replaced with
'_publ_contact_author_email' as specified in the replacement file
'/home/antanas/src/cod-tools/trunk/data/replacement-values/replacement_tags.lst'.

Automatic conversion script
Id: cif_correct_tags 4998 2017-03-02 13:24:31Z antanas 
;
_cod_original_formula_sum 'C44.50 H43.50 B Ir N6 P2'
_cod_database_code 4318535

loop_
_symmetry_equiv_pos_as_xyz
'x, y, z'
'-x, -y, -z'

loop_
_atom_site_label
_atom_site_type_symbol
_atom_site_fract_x
_atom_site_fract_y
_atom_site_fract_z
_atom_site_U_iso_or_equiv
_atom_site_adp_type
_atom_site_occupancy
_atom_site_calc_flag
_atom_site_refinement_flags
_atom_site_disorder_assembly
_atom_site_disorder_group
C1 C 1.0370(6) 0.4730(6) 0.1025(3) 0.0277(11) Uani 1 d . . .
H1 H 0.9843 0.4117 0.0879 0.030 Uiso 1 d R . .
C2 C 1.1431(6) 0.5142(6) 0.0637(3) 0.0323(13) Uani 1 d . . .
H2 H 1.1792 0.4858 0.0185 0.036 Uiso 1 d R . .
C3 C 1.1857(5) 0.6029(5) 0.1046(3) 0.0270(11) Uani 1 d . . .
H3 H 1.2589 0.6483 0.0934 0.030 Uiso 1 d R . .
C4 C 0.7641(5) 0.8149(5) 0.2640(3) 0.0232(10) Uani 1 d . . .
H4 H 0.6740 0.8016 0.2741 0.025 Uiso 1 d R . .
C5 C 0.8057(6) 0.9357(5) 0.2544(3) 0.0287(12) Uani 1 d . . .
H5 H 0.7513 1.0187 0.2582 0.032 Uiso 1 d R . .
C6 C 0.9393(5) 0.9085(5) 0.2398(3) 0.0256(11) Uani 1 d . . .
H6 H 0.9971 0.9711 0.2295 0.028 Uiso 1 d R . .
C7 C 1.1240(5) 0.4416(5) 0.3648(3) 0.0233(10) Uani 1 d . . .
H7 H 1.0905 0.3694 0.3877 0.026 Uiso 1 d R . .
C8 C 1.2407(5) 0.4845(6) 0.3826(3) 0.0288(12) Uani 1 d . . .
H8 H 1.2999 0.4503 0.4198 0.032 Uiso 1 d R . .
C9 C 1.2515(5) 0.5872(5) 0.3366(3) 0.0255(11) Uani 1 d . . .
H9 H 1.3217 0.6383 0.3346 0.028 Uiso 1 d R . .
C10 C 0.6115(5) 0.4696(5) 0.2862(3) 0.0203(10) Uani 1 d . . .
H10 H 0.5198 0.4558 0.2924 0.022 Uiso 1 d R . .
C11 C 0.6777(5) 0.3838(5) 0.1413(3) 0.0211(10) Uani 1 d . . .
C12 C 0.7541(5) 0.2627(5) 0.1470(3) 0.0255(11) Uani 1 d . . .
H12 H 0.8210 0.2454 0.1825 0.028 Uiso 1 d R . .
C13 C 0.7391(6) 0.1680(5) 0.1006(3) 0.0346(13) Uani 1 d . . .
H13 H 0.7899 0.0830 0.1064 0.038 Uiso 1 d R . .
C14 C 0.6468(6) 0.1940(5) 0.0482(3) 0.0304(12) Uani 1 d . . .
H14 H 0.6389 0.1299 0.0150 0.033 Uiso 1 d R . .
C15 C 0.5684(6) 0.3135(6) 0.0421(3) 0.0320(12) Uani 1 d . . .
H15 H 0.5038 0.3317 0.0061 0.035 Uiso 1 d R . .
C16 C 0.5843(6) 0.4080(5) 0.0884(3) 0.0250(11) Uani 1 d . . .
H16 H 0.5309 0.4914 0.0844 0.027 Uiso 1 d R . .
C17 C 0.6151(5) 0.6540(5) 0.1620(3) 0.0212(10) Uani 1 d . . .
C18 C 0.6873(5) 0.7142(5) 0.1094(3) 0.0244(10) Uani 1 d . . .
H18 H 0.7722 0.6671 0.0931 0.027 Uiso 1 d R . .
C19 C 0.6383(6) 0.8382(5) 0.0818(3) 0.0283(11) Uani 1 d . . .
H19 H 0.6884 0.8806 0.0466 0.031 Uiso 1 d R . .
C20 C 0.5160(6) 0.9000(5) 0.1071(3) 0.0294(12) Uani 1 d . . .
H20 H 0.4845 0.9848 0.0881 0.032 Uiso 1 d R . .
C21 C 0.4443(5) 0.8417(5) 0.1573(3) 0.0311(12) Uani 1 d . . .
H21 H 0.3602 0.8855 0.1723 0.034 Uiso 1 d R . .
C22 C 0.4929(5) 0.7193(5) 0.1853(3) 0.0248(11) Uani 1 d . . .
H22 H 0.4439 0.6808 0.2219 0.027 Uiso 1 d R . .
C23 C 0.7823(5) 0.3341(5) 0.3985(3) 0.0203(10) Uani 1 d . . .
C24 C 0.8373(6) 0.3364(5) 0.4647(3) 0.0266(11) Uani 1 d . . .
H24 H 0.8536 0.4163 0.4826 0.029 Uiso 1 d R . .
C25 C 0.8702(6) 0.2219(5) 0.5060(3) 0.0300(12) Uani 1 d . . .
H25 H 0.9110 0.2240 0.5509 0.033 Uiso 1 d R . .
C26 C 0.8475(6) 0.1070(5) 0.4811(3) 0.0299(12) Uani 1 d . . .
H26 H 0.8676 0.0286 0.5095 0.033 Uiso 1 d R . .
C27 C 0.7940(7) 0.1042(6) 0.4152(3) 0.0396(15) Uani 1 d . . .
H27 H 0.7814 0.0228 0.3982 0.044 Uiso 1 d R . .
C28 C 0.7606(6) 0.2164(5) 0.3746(3) 0.0318(13) Uani 1 d . . .
H28 H 0.7236 0.2126 0.3291 0.035 Uiso 1 d R . .
C29 C 0.6984(5) 0.6026(5) 0.4069(2) 0.0197(9) Uani 1 d . . .
C30 C 0.5694(5) 0.6291(5) 0.4348(3) 0.0231(10) Uani 1 d . . .
H30 H 0.5070 0.5794 0.4191 0.025 Uiso 1 d R . .
C31 C 0.5335(6) 0.7236(6) 0.4840(3) 0.0347(13) Uani 1 d . . .
H31 H 0.4461 0.7421 0.5037 0.038 Uiso 1 d R . .
C32 C 0.6293(7) 0.7923(5) 0.5055(3) 0.0362(14) Uani 1 d . . .
H32 H 0.6069 0.8601 0.5379 0.040 Uiso 1 d R . .
C33 C 0.7581(6) 0.7666(5) 0.4792(3) 0.0301(12) Uani 1 d . . .
H33 H 0.8248 0.8148 0.4951 0.033 Uiso 1 d R . .
C34 C 0.7951(5) 0.6714(5) 0.4297(3) 0.0237(10) Uani 1 d . . .
H34 H 0.8874 0.6532 0.4125 0.026 Uiso 1 d R . .
C35 C 0.3128(8) 0.2912(7) 0.2107(4) 0.0501(18) Uani 1 d . . .
H35A H 0.2229 0.3250 0.1994 0.055 Uiso 1 d R . .
H35B H 0.3638 0.2683 0.1680 0.055 Uiso 1 d R . .
H35C H 0.3519 0.3553 0.2335 0.055 Uiso 1 d R . .
C36 C 0.3192(6) 0.1742(6) 0.2604(3) 0.0344(13) Uani 1 d . . .
C37 C 0.2037(7) 0.1318(7) 0.2855(4) 0.0424(15) Uani 1 d . . .
H37 H 0.1204 0.1762 0.2686 0.047 Uiso 1 d R . .
C38 C 0.2090(7) 0.0250(7) 0.3316(4) 0.0459(17) Uani 1 d . . .
H38 H 0.1280 -0.0023 0.3493 0.050 Uiso 1 d R . .
C39 C 0.3299(9) -0.0411(7) 0.3544(3) 0.0476(18) Uani 1 d . . .
H39 H 0.3338 -0.1173 0.3848 0.052 Uiso 1 d R . .
C40 C 0.4470(7) 0.0031(7) 0.3302(4) 0.0463(17) Uani 1 d . . .
H40 H 0.5308 -0.0386 0.3483 0.051 Uiso 1 d R . .
C41 C 0.4396(7) 0.1091(7) 0.2837(4) 0.0421(15) Uani 1 d . . .
H41 H 0.5213 0.1366 0.2666 0.046 Uiso 1 d R . .
C42 C 0.8843(15) 0.8963(13) -0.0718(9) 0.087(9) Uani 0.50 d P . .
H42A H 0.8823 0.8120 -0.0504 0.019 Uiso 1 d R . .
H42B H 0.9335 0.8924 -0.1161 0.021 Uiso 1 d R . .
H42C H 0.7961 0.9426 -0.0792 0.021 Uiso 1 d R . .
C43 C 0.9313(17) 0.9465(16) -0.0379(8) 0.048(4) Uani 0.50 d P . .
C44 C 0.9479(11) 1.0724(11) -0.0535(6) 0.030(2) Uiso 0.50 d P . .
H44 H 0.9124 1.0956 -0.0995 0.033 Uiso 1 d R . .
C45 C 0.9961(12) 0.8802(12) 0.0216(6) 0.034(3) Uiso 0.50 d P . .
H45 H 0.9831 0.7924 0.0319 0.037 Uiso 0.50 d PR . .
B1 B 1.1140(6) 0.6965(5) 0.2285(3) 0.0211(11) Uani 1 d . . .
H1B H 1.1807 0.7509 0.2205 0.023 Uiso 1 d R . .
N1 N 1.0179(4) 0.5342(4) 0.1631(2) 0.0197(8) Uani 1 d . . .
N2 N 1.1091(4) 0.6137(4) 0.1643(2) 0.0198(8) Uani 1 d . . .
N3 N 0.8686(4) 0.7203(4) 0.2556(2) 0.0170(8) Uani 1 d . . .
N4 N 0.9764(4) 0.7799(4) 0.2403(2) 0.0206(8) Uani 1 d . . .
N5 N 1.0674(4) 0.5138(4) 0.3112(2) 0.0165(8) Uani 1 d . . .
N6 N 1.1456(4) 0.6042(4) 0.2939(2) 0.0188(8) Uani 1 d . . .
P1 P 0.69159(12) 0.50295(11) 0.20698(6) 0.0161(2) Uani 1 d . . .
P2 P 0.74090(12) 0.47981(12) 0.34107(7) 0.0172(2) Uani 1 d . . .
Ir1 Ir 0.892254(16) 0.513410(16) 0.253838(9) 0.01592(7) Uani 1 d . . .
H1IR H 0.9263 0.3975 0.2284 0.018 Uiso 1 d R . .

loop_
_atom_site_aniso_label
_atom_site_aniso_U_11
_atom_site_aniso_U_22
_atom_site_aniso_U_33
_atom_site_aniso_U_23
_atom_site_aniso_U_13
_atom_site_aniso_U_12
C1 0.026(3) 0.037(3) 0.021(2) -0.002(2) -0.009(2) -0.006(2)
C2 0.033(3) 0.045(3) 0.018(3) -0.004(2) 0.002(2) -0.002(3)
C3 0.020(3) 0.035(3) 0.025(3) 0.004(2) 0.003(2) -0.005(2)
C4 0.020(2) 0.030(3) 0.021(2) -0.007(2) -0.0008(19) -0.004(2)
C5 0.032(3) 0.018(2) 0.035(3) -0.008(2) 0.001(2) 0.001(2)
C6 0.028(3) 0.024(2) 0.027(3) 0.002(2) -0.002(2) -0.009(2)
C7 0.021(2) 0.029(3) 0.021(2) 0.000(2) -0.0005(19) -0.005(2)
C8 0.021(3) 0.039(3) 0.027(3) 0.001(2) -0.012(2) -0.007(2)
C9 0.016(2) 0.037(3) 0.025(3) 0.001(2) -0.0026(19) -0.011(2)
C10 0.015(2) 0.029(3) 0.019(2) -0.0054(19) -0.0007(17) -0.0090(19)
C11 0.023(2) 0.022(2) 0.020(2) 0.0007(19) -0.0028(19) -0.009(2)
C12 0.024(3) 0.023(2) 0.031(3) -0.006(2) -0.006(2) -0.003(2)
C13 0.033(3) 0.022(3) 0.049(4) -0.010(3) -0.008(3) -0.003(2)
C14 0.042(3) 0.027(3) 0.025(3) -0.005(2) 0.002(2) -0.015(2)
C15 0.040(3) 0.032(3) 0.027(3) -0.001(2) -0.012(2) -0.011(3)
C16 0.032(3) 0.016(2) 0.028(3) 0.001(2) -0.013(2) -0.005(2)
C17 0.021(2) 0.020(2) 0.024(2) -0.0047(19) -0.0064(19) -0.0034(19)
C18 0.021(2) 0.027(3) 0.026(3) -0.004(2) -0.002(2) -0.006(2)
C19 0.036(3) 0.026(3) 0.025(3) 0.003(2) 0.000(2) -0.011(2)
C20 0.031(3) 0.019(2) 0.038(3) 0.004(2) -0.007(2) -0.004(2)
C21 0.018(3) 0.028(3) 0.045(3) 0.000(2) -0.004(2) 0.003(2)
C22 0.019(2) 0.022(2) 0.032(3) 0.005(2) 0.000(2) -0.004(2)
C23 0.018(2) 0.020(2) 0.022(2) 0.0006(19) 0.0007(18) -0.0025(19)
C24 0.030(3) 0.029(3) 0.023(3) 0.003(2) -0.005(2) -0.010(2)
C25 0.036(3) 0.023(3) 0.033(3) 0.010(2) -0.010(2) -0.011(2)
C26 0.038(3) 0.020(2) 0.028(3) 0.007(2) 0.001(2) 0.005(2)
C27 0.063(4) 0.022(3) 0.035(3) -0.004(2) -0.004(3) -0.008(3)
C28 0.050(4) 0.019(2) 0.028(3) 0.001(2) -0.014(3) -0.008(2)
C29 0.027(3) 0.019(2) 0.013(2) 0.0030(17) -0.0024(18) -0.0049(19)
C30 0.020(2) 0.023(2) 0.026(3) 0.000(2) -0.0018(19) -0.0023(19)
C31 0.034(3) 0.033(3) 0.033(3) -0.003(2) 0.001(2) 0.007(3)
C32 0.057(4) 0.021(3) 0.030(3) -0.004(2) -0.007(3) -0.002(3)
C33 0.049(4) 0.016(2) 0.027(3) 0.000(2) -0.002(2) -0.014(2)
C34 0.028(3) 0.021(2) 0.023(2) 0.0005(19) 0.003(2) -0.008(2)
C35 0.056(5) 0.041(4) 0.054(4) 0.005(3) -0.007(4) -0.011(3)
C36 0.029(3) 0.033(3) 0.043(3) -0.005(3) -0.002(3) -0.007(2)
C37 0.035(3) 0.054(4) 0.042(4) 0.002(3) -0.005(3) -0.018(3)
C38 0.044(4) 0.064(5) 0.036(3) 0.004(3) -0.003(3) -0.030(4)
C39 0.081(6) 0.036(3) 0.025(3) -0.004(3) -0.004(3) -0.007(4)
C40 0.039(4) 0.054(4) 0.040(4) -0.013(3) -0.004(3) 0.013(3)
C41 0.033(3) 0.049(4) 0.042(4) -0.002(3) 0.000(3) 0.000(3)
C42 0.079(13) 0.043(9) 0.104(16) 0.062(10) 0.082(13) 0.056(10)
C43 0.046(9) 0.052(10) 0.036(8) -0.017(6) 0.027(6) 0.018(7)
B1 0.020(3) 0.020(3) 0.025(3) 0.003(2) -0.003(2) -0.009(2)
N1 0.0140(19) 0.024(2) 0.020(2) 0.0016(16) -0.0016(15) -0.0003(16)
N2 0.0165(19) 0.026(2) 0.0178(19) 0.0018(16) 0.0000(15) -0.0071(17)
N3 0.0140(18) 0.0165(19) 0.021(2) 0.0003(15) -0.0009(15) -0.0036(15)
N4 0.021(2) 0.0154(19) 0.027(2) 0.0015(16) -0.0016(17) -0.0060(16)
N5 0.0105(18) 0.0209(19) 0.0181(19) -0.0011(15) -0.0057(14) -0.0013(15)
N6 0.0175(19) 0.027(2) 0.0148(18) 0.0008(16) -0.0012(15) -0.0114(17)
P1 0.0142(6) 0.0166(6) 0.0182(6) -0.0008(4) -0.0036(4) -0.0041(4)
P2 0.0168(6) 0.0174(6) 0.0182(6) -0.0013(5) -0.0010(4) -0.0050(5)
Ir1 0.01426(10) 0.01733(10) 0.01676(10) -0.00074(7) -0.00190(7) -0.00395(7)

loop_
_atom_type_symbol
_atom_type_description
_atom_type_scat_dispersion_real
_atom_type_scat_dispersion_imag
_atom_type_scat_source
C C 0.0033 0.0016 'International Tables Vol C Tables 4.2.6.8 and 6.1.1.4'
H H 0.0000 0.0000 'International Tables Vol C Tables 4.2.6.8 and 6.1.1.4'
B B 0.0013 0.0007 'International Tables Vol C Tables 4.2.6.8 and 6.1.1.4'
Ir Ir -1.4442 7.9887 'International Tables Vol C Tables 4.2.6.8 and 6.1.1.4'
N N 0.0061 0.0033 'International Tables Vol C Tables 4.2.6.8 and 6.1.1.4'
P P 0.1023 0.0942 'International Tables Vol C Tables 4.2.6.8 and 6.1.1.4'

loop_
_geom_angle_atom_site_label_1
_geom_angle_atom_site_label_2
_geom_angle_atom_site_label_3
_geom_angle
_geom_angle_site_symmetry_1
_geom_angle_site_symmetry_3
_geom_angle_publ_flag
N1 C1 C2 109.5(5) . . ?
N1 C1 H1 124.7 . . ?
C2 C1 H1 125.8 . . ?
C3 C2 C1 105.0(5) . . ?
C3 C2 H2 127.5 . . ?
C1 C2 H2 127.5 . . ?
N2 C3 C2 108.5(5) . . ?
N2 C3 H3 125.3 . . ?
C2 C3 H3 126.1 . . ?
N3 C4 C5 110.0(5) . . ?
N3 C4 H4 124.8 . . ?
C5 C4 H4 125.2 . . ?
C6 C5 C4 104.9(5) . . ?
C6 C5 H5 128.1 . . ?
C4 C5 H5 127.0 . . ?
N4 C6 C5 109.0(5) . . ?
N4 C6 H6 125.5 . . ?
C5 C6 H6 125.5 . . ?
N5 C7 C8 110.2(5) . . ?
N5 C7 H7 125.1 . . ?
C8 C7 H7 124.6 . . ?
C9 C8 C7 105.2(5) . . ?
C9 C8 H8 127.4 . . ?
C7 C8 H8 127.3 . . ?
N6 C9 C8 108.1(4) . . ?
N6 C9 H9 125.6 . . ?
C8 C9 H9 126.3 . . ?
P2 C10 P1 97.5(2) . . ?
P2 C10 H10 136.1 . . ?
P1 C10 H10 126.3 . . ?
C12 C11 C16 118.2(5) . . ?
C12 C11 P1 119.9(4) . . ?
C16 C11 P1 121.7(4) . . ?
C11 C12 C13 120.9(5) . . ?
C11 C12 H12 119.0 . . ?
C13 C12 H12 120.0 . . ?
C14 C13 C12 120.1(5) . . ?
C14 C13 H13 119.7 . . ?
C12 C13 H13 120.2 . . ?
C15 C14 C13 120.0(5) . . ?
C15 C14 H14 119.9 . . ?
C13 C14 H14 120.1 . . ?
C14 C15 C16 119.7(5) . . ?
C14 C15 H15 120.3 . . ?
C16 C15 H15 120.1 . . ?
C15 C16 C11 121.1(5) . . ?
C15 C16 H16 120.3 . . ?
C11 C16 H16 118.5 . . ?
C22 C17 C18 118.3(5) . . ?
C22 C17 P1 120.9(4) . . ?
C18 C17 P1 120.2(4) . . ?
C17 C18 C19 120.9(5) . . ?
C17 C18 H18 117.6 . . ?
C19 C18 H18 121.5 . . ?
C20 C19 C18 118.7(5) . . ?
C20 C19 H19 120.2 . . ?
C18 C19 H19 121.1 . . ?
C21 C20 C19 120.9(5) . . ?
C21 C20 H20 121.5 . . ?
C19 C20 H20 117.6 . . ?
C20 C21 C22 120.6(5) . . ?
C20 C21 H21 118.7 . . ?
C22 C21 H21 120.6 . . ?
C21 C22 C17 120.5(5) . . ?
C21 C22 H22 120.1 . . ?
C17 C22 H22 119.4 . . ?
C24 C23 C28 118.7(5) . . ?
C24 C23 P2 122.4(4) . . ?
C28 C23 P2 118.9(4) . . ?
C23 C24 C25 120.2(5) . . ?
C23 C24 H24 120.6 . . ?
C25 C24 H24 119.2 . . ?
C26 C25 C24 119.8(5) . . ?
C26 C25 H25 120.5 . . ?
C24 C25 H25 119.7 . . ?
C25 C26 C27 120.0(5) . . ?
C25 C26 H26 120.4 . . ?
C27 C26 H26 119.6 . . ?
C28 C27 C26 120.4(5) . . ?
C28 C27 H27 120.8 . . ?
C26 C27 H27 118.8 . . ?
C27 C28 C23 120.7(5) . . ?
C27 C28 H28 119.2 . . ?
C23 C28 H28 120.0 . . ?
C30 C29 C34 119.0(5) . . ?
C30 C29 P2 120.1(4) . . ?
C34 C29 P2 120.8(4) . . ?
C29 C30 C31 121.5(5) . . ?
C29 C30 H30 116.9 . . ?
C31 C30 H30 121.6 . . ?
C32 C31 C30 119.1(6) . . ?
C32 C31 H31 118.6 . . ?
C30 C31 H31 122.2 . . ?
C33 C32 C31 120.4(5) . . ?
C33 C32 H32 118.5 . . ?
C31 C32 H32 121.1 . . ?
C32 C33 C34 120.8(5) . . ?
C32 C33 H33 119.7 . . ?
C34 C33 H33 119.4 . . ?
C33 C34 C29 119.1(5) . . ?
C33 C34 H34 119.6 . . ?
C29 C34 H34 121.3 . . ?
C36 C35 H35A 111.0 . . ?
C36 C35 H35B 109.4 . . ?
H35A C35 H35B 109.7 . . ?
C36 C35 H35C 108.1 . . ?
H35A C35 H35C 109.7 . . ?
H35B C35 H35C 108.9 . . ?
C41 C36 C37 118.3(6) . . ?
C41 C36 C35 121.0(6) . . ?
C37 C36 C35 120.6(6) . . ?
C38 C37 C36 120.8(7) . . ?
C38 C37 H37 121.0 . . ?
C36 C37 H37 118.1 . . ?
C37 C38 C39 120.8(7) . . ?
C37 C38 H38 119.9 . . ?
C39 C38 H38 119.2 . . ?
C38 C39 C40 118.5(6) . . ?
C38 C39 H39 120.8 . . ?
C40 C39 H39 120.6 . . ?
C41 C40 C39 119.8(6) . . ?
C41 C40 H40 121.2 . . ?
C39 C40 H40 119.0 . . ?
C36 C41 C40 121.7(7) . . ?
C36 C41 H41 119.7 . . ?
C40 C41 H41 118.6 . . ?
C43 C42 H42A 107.7 . . ?
C43 C42 H42B 108.1 . . ?
H42A C42 H42B 111.7 . . ?
C43 C42 H42C 108.4 . . ?
H42A C42 H42C 111.7 . . ?
H42B C42 H42C 109.0 . . ?
C42 C43 C44 121.6(19) . . ?
C42 C43 C45 119.3(19) . . ?
C44 C43 C45 118.6(14) . . ?
C45 C44 C43 121.3(14) 2_775 . ?
C45 C44 H44 131.0 2_775 . ?
C43 C44 H44 106.9 . . ?
C44 C45 C43 120.0(14) 2_775 . ?
C44 C45 H45 122.3 2_775 . ?
C43 C45 H45 117.6 . . ?
N2 B1 N4 109.2(4) . . ?
N2 B1 N6 107.7(4) . . ?
N4 B1 N6 109.0(4) . . ?
N2 B1 H1B 110.2 . . ?
N4 B1 H1B 109.8 . . ?
N6 B1 H1B 111.0 . . ?
C1 N1 N2 107.6(4) . . ?
C1 N1 Ir1 132.7(4) . . ?
N2 N1 Ir1 119.4(3) . . ?
C3 N2 N1 109.4(4) . . ?
C3 N2 B1 130.6(4) . . ?
N1 N2 B1 120.0(4) . . ?
C4 N3 N4 106.1(4) . . ?
C4 N3 Ir1 134.6(3) . . ?
N4 N3 Ir1 119.1(3) . . ?
C6 N4 N3 109.9(4) . . ?
C6 N4 B1 131.2(4) . . ?
N3 N4 B1 118.9(4) . . ?
C7 N5 N6 106.9(4) . . ?
C7 N5 Ir1 133.9(3) . . ?
N6 N5 Ir1 119.2(3) . . ?
C9 N6 N5 109.6(4) . . ?
C9 N6 B1 130.2(4) . . ?
N5 N6 B1 119.8(4) . . ?
C10 P1 C11 111.8(2) . . ?
C10 P1 C17 113.2(2) . . ?
C11 P1 C17 102.1(2) . . ?
C10 P1 Ir1 96.16(16) . . ?
C11 P1 Ir1 120.33(17) . . ?
C17 P1 Ir1 113.69(16) . . ?
C10 P1 P2 41.22(16) . . ?
C11 P1 P2 132.15(17) . . ?
C17 P1 P2 123.85(17) . . ?
Ir1 P1 P2 55.03(4) . . ?
C10 P2 C29 113.3(2) . . ?
C10 P2 C23 112.1(2) . . ?
C29 P2 C23 100.9(2) . . ?
C10 P2 Ir1 96.46(17) . . ?
C29 P2 Ir1 118.06(17) . . ?
C23 P2 Ir1 116.65(16) . . ?
C10 P2 P1 41.29(16) . . ?
C29 P2 P1 127.37(16) . . ?
C23 P2 P1 129.85(17) . . ?
Ir1 P2 P1 55.27(4) . . ?
N5 Ir1 N1 84.58(15) . . ?
N5 Ir1 N3 85.51(15) . . ?
N1 Ir1 N3 85.17(16) . . ?
N5 Ir1 P2 102.31(11) . . ?
N1 Ir1 P2 172.43(11) . . ?
N3 Ir1 P2 98.39(11) . . ?
N5 Ir1 P1 171.88(11) . . ?
N1 Ir1 P1 103.32(11) . . ?
N3 Ir1 P1 96.90(11) . . ?
P2 Ir1 P1 69.70(4) . . ?
N5 Ir1 H1IR 97.1 . . ?
N1 Ir1 H1IR 73.2 . . ?
N3 Ir1 H1IR 157.8 . . ?
P2 Ir1 H1IR 102.6 . . ?
P1 Ir1 H1IR 83.6 . . ?

loop_
_geom_bond_atom_site_label_1
_geom_bond_atom_site_label_2
_geom_bond_distance
_geom_bond_site_symmetry_2
_geom_bond_publ_flag
C1 N1 1.335(7) . ?
C1 C2 1.397(8) . ?
C1 H1 0.9603 . ?
C2 C3 1.374(8) . ?
C2 H2 0.9605 . ?
C3 N2 1.347(6) . ?
C3 H3 0.9597 . ?
C4 N3 1.343(6) . ?
C4 C5 1.405(7) . ?
C4 H4 0.9599 . ?
C5 C6 1.363(8) . ?
C5 H5 0.9594 . ?
C6 N4 1.345(7) . ?
C6 H6 0.9603 . ?
C7 N5 1.328(6) . ?
C7 C8 1.395(7) . ?
C7 H7 0.9600 . ?
C8 C9 1.370(8) . ?
C8 H8 0.9609 . ?
C9 N6 1.354(6) . ?
C9 H9 0.9596 . ?
C10 P2 1.726(5) . ?
C10 P1 1.728(5) . ?
C10 H10 0.9687 . ?
C11 C12 1.382(7) . ?
C11 C16 1.391(7) . ?
C11 P1 1.834(5) . ?
C12 C13 1.391(7) . ?
C12 H12 0.9637 . ?
C13 C14 1.378(8) . ?
C13 H13 0.9610 . ?
C14 C15 1.378(8) . ?
C14 H14 0.9594 . ?
C15 C16 1.391(7) . ?
C15 H15 0.9548 . ?
C16 H16 0.9553 . ?
C17 C22 1.388(7) . ?
C17 C18 1.401(7) . ?
C17 P1 1.835(5) . ?
C18 C19 1.402(7) . ?
C18 H18 0.9709 . ?
C19 C20 1.386(8) . ?
C19 H19 0.9599 . ?
C20 C21 1.360(8) . ?
C20 H20 0.9550 . ?
C21 C22 1.388(7) . ?
C21 H21 0.9441 . ?
C22 H22 0.9509 . ?
C23 C24 1.393(7) . ?
C23 C28 1.393(7) . ?
C23 P2 1.836(5) . ?
C24 C25 1.403(7) . ?
C24 H24 0.9631 . ?
C25 C26 1.376(8) . ?
C25 H25 0.9622 . ?
C26 C27 1.384(8) . ?
C26 H26 0.9595 . ?
C27 C28 1.377(8) . ?
C27 H27 0.9594 . ?
C28 H28 0.9577 . ?
C29 C30 1.386(7) . ?
C29 C34 1.405(7) . ?
C29 P2 1.830(5) . ?
C30 C31 1.392(8) . ?
C30 H30 0.9498 . ?
C31 C32 1.387(9) . ?
C31 H31 0.9450 . ?
C32 C33 1.374(9) . ?
C32 H32 0.9581 . ?
C33 C34 1.403(7) . ?
C33 H33 0.9748 . ?
C34 H34 0.9739 . ?
C35 C36 1.506(9) . ?
C35 H35A 0.9534 . ?
C35 H35B 0.9633 . ?
C35 H35C 0.9637 . ?
C36 C41 1.379(9) . ?
C36 C37 1.383(9) . ?
C37 C38 1.383(10) . ?
C37 H37 0.9563 . ?
C38 C39 1.383(10) . ?
C38 H38 0.9591 . ?
C39 C40 1.401(11) . ?
C39 H39 0.9597 . ?
C40 C41 1.380(10) . ?
C40 H40 0.9597 . ?
C41 H41 0.9630 . ?
C42 C43 1.03(2) . ?
C42 H42A 0.9597 . ?
C42 H42B 0.9595 . ?
C42 H42C 0.9601 . ?
C43 C44 1.38(2) . ?
C43 C45 1.42(2) . ?
C44 C45 1.041(16) 2_775 ?
C44 H44 0.9599 . ?
C45 C44 1.041(16) 2_775 ?
C45 H45 0.9640 . ?
B1 N2 1.536(7) . ?
B1 N4 1.541(7) . ?
B1 N6 1.545(7) . ?
B1 H1B 0.9595 . ?
N1 N2 1.348(6) . ?
N1 Ir1 2.126(4) . ?
N3 N4 1.364(5) . ?
N3 Ir1 2.154(4) . ?
N5 N6 1.357(5) . ?
N5 Ir1 2.120(4) . ?
P1 Ir1 2.2757(12) . ?
P1 P2 2.5971(17) . ?
P2 Ir1 2.2692(13) . ?
Ir1 H1IR 1.3222 . ?

loop_
_geom_torsion_atom_site_label_1
_geom_torsion_atom_site_label_2
_geom_torsion_atom_site_label_3
_geom_torsion_atom_site_label_4
_geom_torsion
_geom_torsion_site_symmetry_1
_geom_torsion_site_symmetry_2
_geom_torsion_site_symmetry_3
_geom_torsion_site_symmetry_4
_geom_torsion_publ_flag
N1 C1 C2 C3 0.1(6) . . . . ?
C1 C2 C3 N2 0.0(6) . . . . ?
N3 C4 C5 C6 0.2(6) . . . . ?
C4 C5 C6 N4 0.1(6) . . . . ?
N5 C7 C8 C9 0.0(6) . . . . ?
C7 C8 C9 N6 0.3(6) . . . . ?
C16 C11 C12 C13 0.7(8) . . . . ?
P1 C11 C12 C13 175.8(5) . . . . ?
C11 C12 C13 C14 -0.2(9) . . . . ?
C12 C13 C14 C15 -0.6(9) . . . . ?
C13 C14 C15 C16 0.9(9) . . . . ?
C14 C15 C16 C11 -0.4(9) . . . . ?
C12 C11 C16 C15 -0.4(8) . . . . ?
P1 C11 C16 C15 -175.4(4) . . . . ?
C22 C17 C18 C19 1.0(7) . . . . ?
P1 C17 C18 C19 -170.6(4) . . . . ?
C17 C18 C19 C20 -0.6(8) . . . . ?
C18 C19 C20 C21 -0.4(8) . . . . ?
C19 C20 C21 C22 0.9(9) . . . . ?
C20 C21 C22 C17 -0.6(9) . . . . ?
C18 C17 C22 C21 -0.4(8) . . . . ?
P1 C17 C22 C21 171.2(4) . . . . ?
C28 C23 C24 C25 0.1(8) . . . . ?
P2 C23 C24 C25 -178.5(4) . . . . ?
C23 C24 C25 C26 -0.3(9) . . . . ?
C24 C25 C26 C27 0.9(9) . . . . ?
C25 C26 C27 C28 -1.3(10) . . . . ?
C26 C27 C28 C23 1.2(10) . . . . ?
C24 C23 C28 C27 -0.5(9) . . . . ?
P2 C23 C28 C27 178.1(5) . . . . ?
C34 C29 C30 C31 1.0(8) . . . . ?
P2 C29 C30 C31 -178.8(4) . . . . ?
C29 C30 C31 C32 -0.1(8) . . . . ?
C30 C31 C32 C33 -0.7(9) . . . . ?
C31 C32 C33 C34 0.5(9) . . . . ?
C32 C33 C34 C29 0.4(8) . . . . ?
C30 C29 C34 C33 -1.1(7) . . . . ?
P2 C29 C34 C33 178.7(4) . . . . ?
C41 C36 C37 C38 -1.5(10) . . . . ?
C35 C36 C37 C38 -179.6(7) . . . . ?
C36 C37 C38 C39 0.9(11) . . . . ?
C37 C38 C39 C40 0.4(10) . . . . ?
C38 C39 C40 C41 -1.1(10) . . . . ?
C37 C36 C41 C40 0.8(10) . . . . ?
C35 C36 C41 C40 178.9(6) . . . . ?
C39 C40 C41 C36 0.5(10) . . . . ?
C42 C43 C44 C45 -173.7(18) . . . 2_775 ?
C45 C43 C44 C45 -2(2) . . . 2_775 ?
C42 C43 C45 C44 173.9(18) . . . 2_775 ?
C44 C43 C45 C44 2(2) . . . 2_775 ?
C2 C1 N1 N2 -0.1(6) . . . . ?
C2 C1 N1 Ir1 -173.1(4) . . . . ?
C2 C3 N2 N1 0.0(6) . . . . ?
C2 C3 N2 B1 178.9(5) . . . . ?
C1 N1 N2 C3 0.0(5) . . . . ?
Ir1 N1 N2 C3 174.1(3) . . . . ?
C1 N1 N2 B1 -179.0(4) . . . . ?
Ir1 N1 N2 B1 -4.9(6) . . . . ?
N4 B1 N2 C3 124.7(5) . . . . ?
N6 B1 N2 C3 -117.0(5) . . . . ?
N4 B1 N2 N1 -56.4(5) . . . . ?
N6 B1 N2 N1 61.8(5) . . . . ?
C5 C4 N3 N4 -0.4(6) . . . . ?
C5 C4 N3 Ir1 -175.0(4) . . . . ?
C5 C6 N4 N3 -0.3(6) . . . . ?
C5 C6 N4 B1 -179.0(5) . . . . ?
C4 N3 N4 C6 0.5(5) . . . . ?
Ir1 N3 N4 C6 176.1(3) . . . . ?
C4 N3 N4 B1 179.3(4) . . . . ?
Ir1 N3 N4 B1 -5.1(5) . . . . ?
N2 B1 N4 C6 -119.6(6) . . . . ?
N6 B1 N4 C6 123.0(5) . . . . ?
N2 B1 N4 N3 61.9(5) . . . . ?
N6 B1 N4 N3 -55.5(5) . . . . ?
C8 C7 N5 N6 -0.3(6) . . . . ?
C8 C7 N5 Ir1 -179.8(4) . . . . ?
C8 C9 N6 N5 -0.5(6) . . . . ?
C8 C9 N6 B1 -173.6(5) . . . . ?
C7 N5 N6 C9 0.5(5) . . . . ?
Ir1 N5 N6 C9 -179.9(3) . . . . ?
C7 N5 N6 B1 174.4(4) . . . . ?
Ir1 N5 N6 B1 -6.0(6) . . . . ?
N2 B1 N6 C9 117.4(5) . . . . ?
N4 B1 N6 C9 -124.3(5) . . . . ?
N2 B1 N6 N5 -55.1(6) . . . . ?
N4 B1 N6 N5 63.2(5) . . . . ?
P2 C10 P1 C11 129.8(2) . . . . ?
P2 C10 P1 C17 -115.5(2) . . . . ?
P2 C10 P1 Ir1 3.6(2) . . . . ?
C12 C11 P1 C10 -75.4(5) . . . . ?
C16 C11 P1 C10 99.5(5) . . . . ?
C12 C11 P1 C17 163.2(4) . . . . ?
C16 C11 P1 C17 -21.9(5) . . . . ?
C12 C11 P1 Ir1 36.2(5) . . . . ?
C16 C11 P1 Ir1 -148.9(4) . . . . ?
C12 C11 P1 P2 -32.3(5) . . . . ?
C16 C11 P1 P2 142.6(4) . . . . ?
C22 C17 P1 C10 -10.1(5) . . . . ?
C18 C17 P1 C10 161.3(4) . . . . ?
C22 C17 P1 C11 110.3(4) . . . . ?
C18 C17 P1 C11 -78.3(4) . . . . ?
C22 C17 P1 Ir1 -118.5(4) . . . . ?
C18 C17 P1 Ir1 52.9(4) . . . . ?
C22 C17 P1 P2 -55.9(5) . . . . ?
C18 C17 P1 P2 115.5(4) . . . . ?
P1 C10 P2 C29 120.7(2) . . . . ?
P1 C10 P2 C23 -125.9(2) . . . . ?
P1 C10 P2 Ir1 -3.6(2) . . . . ?
C30 C29 P2 C10 33.0(5) . . . . ?
C34 C29 P2 C10 -146.8(4) . . . . ?
C30 C29 P2 C23 -87.0(4) . . . . ?
C34 C29 P2 C23 93.2(4) . . . . ?
C30 C29 P2 Ir1 144.6(4) . . . . ?
C34 C29 P2 Ir1 -35.2(5) . . . . ?
C30 C29 P2 P1 78.5(4) . . . . ?
C34 C29 P2 P1 -101.3(4) . . . . ?
C24 C23 P2 C10 -151.9(4) . . . . ?
C28 C23 P2 C10 29.5(5) . . . . ?
C24 C23 P2 C29 -31.0(5) . . . . ?
C28 C23 P2 C29 150.4(5) . . . . ?
C24 C23 P2 Ir1 98.2(4) . . . . ?
C28 C23 P2 Ir1 -80.3(5) . . . . ?
C24 C23 P2 P1 164.0(3) . . . . ?
C28 C23 P2 P1 -14.6(5) . . . . ?
C11 P1 P2 C10 -74.2(3) . . . . ?
C17 P1 P2 C10 87.5(3) . . . . ?
Ir1 P1 P2 C10 -175.6(3) . . . . ?
C10 P1 P2 C29 -83.4(3) . . . . ?
C11 P1 P2 C29 -157.6(3) . . . . ?
C17 P1 P2 C29 4.0(3) . . . . ?
Ir1 P1 P2 C29 101.0(2) . . . . ?
C10 P1 P2 C23 78.0(3) . . . . ?
C11 P1 P2 C23 3.8(3) . . . . ?
C17 P1 P2 C23 165.4(3) . . . . ?
Ir1 P1 P2 C23 -97.6(2) . . . . ?
C10 P1 P2 Ir1 175.6(3) . . . . ?
C11 P1 P2 Ir1 101.4(2) . . . . ?
C17 P1 P2 Ir1 -97.0(2) . . . . ?
C7 N5 Ir1 N1 -134.1(5) . . . . ?
N6 N5 Ir1 N1 46.4(3) . . . . ?
C7 N5 Ir1 N3 140.3(5) . . . . ?
N6 N5 Ir1 N3 -39.1(3) . . . . ?
C7 N5 Ir1 P2 42.7(5) . . . . ?
N6 N5 Ir1 P2 -136.8(3) . . . . ?
C7 N5 Ir1 P1 32.7(11) . . . . ?
N6 N5 Ir1 P1 -146.7(6) . . . . ?
C1 N1 Ir1 N5 131.4(5) . . . . ?
N2 N1 Ir1 N5 -40.9(3) . . . . ?
C1 N1 Ir1 N3 -142.6(5) . . . . ?
N2 N1 Ir1 N3 45.0(3) . . . . ?
C1 N1 Ir1 P2 -24.2(12) . . . . ?
N2 N1 Ir1 P2 163.5(7) . . . . ?
C1 N1 Ir1 P1 -46.7(5) . . . . ?
N2 N1 Ir1 P1 141.0(3) . . . . ?
C4 N3 Ir1 N5 -140.6(5) . . . . ?
N4 N3 Ir1 N5 45.3(3) . . . . ?
C4 N3 Ir1 N1 134.4(5) . . . . ?
N4 N3 Ir1 N1 -39.6(3) . . . . ?
C4 N3 Ir1 P2 -38.8(5) . . . . ?
N4 N3 Ir1 P2 147.1(3) . . . . ?
C4 N3 Ir1 P1 31.6(5) . . . . ?
N4 N3 Ir1 P1 -142.5(3) . . . . ?
C10 P2 Ir1 N5 -175.6(2) . . . . ?
C29 P2 Ir1 N5 63.6(2) . . . . ?
C23 P2 Ir1 N5 -56.9(2) . . . . ?
P1 P2 Ir1 N5 -178.51(11) . . . . ?
C10 P2 Ir1 N1 -20.4(9) . . . . ?
C29 P2 Ir1 N1 -141.2(9) . . . . ?
C23 P2 Ir1 N1 98.3(9) . . . . ?
P1 P2 Ir1 N1 -23.4(9) . . . . ?
C10 P2 Ir1 N3 97.2(2) . . . . ?
C29 P2 Ir1 N3 -23.6(2) . . . . ?
C23 P2 Ir1 N3 -144.1(2) . . . . ?
P1 P2 Ir1 N3 94.29(11) . . . . ?
C10 P2 Ir1 P1 2.93(18) . . . . ?
C29 P2 Ir1 P1 -117.86(19) . . . . ?
C23 P2 Ir1 P1 121.63(19) . . . . ?
C10 P1 Ir1 N5 7.5(8) . . . . ?
C11 P1 Ir1 N5 -112.3(8) . . . . ?
C17 P1 Ir1 N5 126.2(8) . . . . ?
P2 P1 Ir1 N5 10.4(8) . . . . ?
C10 P1 Ir1 N1 174.0(2) . . . . ?
C11 P1 Ir1 N1 54.3(2) . . . . ?
C17 P1 Ir1 N1 -67.3(2) . . . . ?
P2 P1 Ir1 N1 176.92(12) . . . . ?
C10 P1 Ir1 N3 -99.3(2) . . . . ?
C11 P1 Ir1 N3 140.9(2) . . . . ?
C17 P1 Ir1 N3 19.4(2) . . . . ?
P2 P1 Ir1 N3 -96.43(11) . . . . ?
C10 P1 Ir1 P2 -2.92(18) . . . . ?
C11 P1 Ir1 P2 -122.65(19) . . . . ?
C17 P1 Ir1 P2 115.82(19) . . . . ?
